data_7236938
loop_
_publ_author_name
'Jiang, Jianxia'
'Li, Xianglong'
'Hanif, Muddasir'
'Zhou, Jiadong'
'Hu, Dehua'
'Su, Shijian'
'Xie, Zengqi'
'Gao, Yu'
'Yang, Bing'
'Ma, Yuguang'

_publ_section_title
;
 Pyridal[2,1,3]thiadiazole as strong electron-withdrawing and less
 sterically-hindered acceptor for highly efficient donor--acceptor type
 NIR materials
;
_journal_issue 42
_journal_name_full 'Journal of Materials Chemistry C'
_journal_page_first 11053
_journal_paper_doi 10.1039/C7TC03978F
_journal_volume 5
_journal_year 2017
_chemical_formula_moiety 'C30 H19 N5 S'
_chemical_formula_sum 'C30 H19 N5 S'
_chemical_formula_weight 481.56
_chemical_name_systematic 4-(4-(4-(diphenylamino)phenyl)-[1,2,5]thiadiazolo[3,4-c]pyridin-7-yl)benzonitrile
_chemical_properties_physical ', Efflorescent'
_space_group_IT_number 15
_space_group_name_Hall '-C 2yc'
_space_group_name_H-M_alt 'C 1 2/c 1'
_symmetry_cell_setting monoclinic
_symmetry_space_group_name_H-M 'C 1 2/c 1'
_atom_sites_solution_hydrogens geom
_atom_sites_solution_primary direct
_atom_sites_solution_secondary difmap
_audit_creation_method SHELXL-97
_audit_update_record
;
2016-08-25 deposited with the CCDC.
2017-10-09 downloaded from the CCDC.
;
_cell_angle_alpha 90.00
_cell_angle_beta 144.02(11)
_cell_angle_gamma 90.00
_cell_formula_units_Z 8
_cell_length_a 46.21(2)
_cell_length_b 6.9886(10)
_cell_length_c 24.593(13)
_cell_measurement_reflns_used 909
_cell_measurement_temperature 293(2)
_cell_measurement_theta_max 67.5350
_cell_measurement_theta_min 7.9650
_cell_volume 4666(13)
_computing_structure_refinement 'SHELXL-97 (Sheldrick, 1997)'
_computing_structure_solution 'SHELXS-97 (Sheldrick, 1990)'
_diffrn_ambient_temperature 293(2)
_diffrn_measured_fraction_theta_full 1.000
_diffrn_measured_fraction_theta_max 1.000
_diffrn_measurement_device_type 'Xcalibur, Eos, Gemini'
_diffrn_radiation_monochromator graphite
_diffrn_radiation_source 'Enhance (Cu) X-ray Source'
_diffrn_radiation_type CuK\a
_diffrn_radiation_wavelength 1.54184
_diffrn_reflns_av_R_equivalents 0.0710
_diffrn_reflns_av_sigmaI/netI 0.1277
_diffrn_reflns_limit_h_max 54
_diffrn_reflns_limit_h_min -44
_diffrn_reflns_limit_k_max 7
_diffrn_reflns_limit_k_min -8
_diffrn_reflns_limit_l_max 27
_diffrn_reflns_limit_l_min -29
_diffrn_reflns_number 7825
_diffrn_reflns_theta_full 67.25
_diffrn_reflns_theta_max 67.25
_diffrn_reflns_theta_min 3.26
_exptl_absorpt_coefficient_mu 1.465
_exptl_absorpt_correction_T_max 0.9044
_exptl_absorpt_correction_T_min 0.8918
_exptl_crystal_colour pink
_exptl_crystal_density_diffrn 1.371
_exptl_crystal_density_method 'not measured'
_exptl_crystal_description block
_exptl_crystal_F_000 2000
_exptl_crystal_preparation ', Luminescent'
_exptl_crystal_recrystallization_method 'Re-crystallisation from solvent: chloroform/methanol'
_exptl_crystal_size_max 0.08
_exptl_crystal_size_mid 0.07
_exptl_crystal_size_min 0.07
_refine_diff_density_max 0.360
_refine_diff_density_min -0.407
_refine_diff_density_rms 0.123
_refine_ls_extinction_coef 0.00123(10)
_refine_ls_extinction_expression Fc^*^=kFc[1+0.001xFc^2^\l^3^/sin(2\q)]^-1/4^
_refine_ls_extinction_method SHELXL
_refine_ls_goodness_of_fit_ref 0.994
_refine_ls_hydrogen_treatment constr
_refine_ls_matrix_type full
_refine_ls_number_parameters 326
_refine_ls_number_reflns 4194
_refine_ls_number_restraints 0
_refine_ls_restrained_S_all 0.994
_refine_ls_R_factor_all 0.1467
_refine_ls_R_factor_gt 0.0686
_refine_ls_shift/su_max 0.001
_refine_ls_shift/su_mean 0.000
_refine_ls_structure_factor_coef Fsqd
_refine_ls_weighting_details 'calc w=1/[\s^2^(Fo^2^)+(0.0731P)^2^+0.0000P] where P=(Fo^2^+2Fc^2^)/3'
_refine_ls_weighting_scheme calc
_refine_ls_wR_factor_gt 0.1527
_refine_ls_wR_factor_ref 0.2366
_reflns_number_gt 1879
_reflns_number_total 4194
_reflns_threshold_expression >2sigma(I)
_cod_data_source_file c7tc03978f2.cif
_cod_data_source_block exp_6238
_cod_original_cell_volume 4666(3)
_cod_original_sg_symbol_H-M C2/c
_cod_database_code 7236938

loop_
_symmetry_equiv_pos_as_xyz
'x, y, z'
'-x, y, -z+1/2'
'x+1/2, y+1/2, z'
'-x+1/2, y+1/2, -z+1/2'
'-x, -y, -z'
'x, -y, z-1/2'
'-x+1/2, -y+1/2, -z'
'x+1/2, -y+1/2, z-1/2'

loop_
_atom_site_label
_atom_site_type_symbol
_atom_site_fract_x
_atom_site_fract_y
_atom_site_fract_z
_atom_site_U_iso_or_equiv
_atom_site_adp_type
_atom_site_occupancy
_atom_site_symmetry_multiplicity
_atom_site_calc_flag
_atom_site_refinement_flags
S1 S 0.82050(5) 0.0164(3) 1.20129(9) 0.0706(5) Uani 1 1 d .
N1 N 0.76548(14) 0.0513(7) 1.1391(3) 0.0595(12) Uani 1 1 d .
N2 N 0.81112(14) -0.0124(7) 1.1227(3) 0.0580(12) Uani 1 1 d .
N3 N 0.66013(14) 0.0495(6) 0.8875(3) 0.0563(12) Uani 1 1 d .
N4 N 0.56041(14) 0.2895(7) 0.9598(3) 0.0616(13) Uani 1 1 d .
N5 N 0.83747(19) -0.1651(9) 0.8534(3) 0.0903(18) Uani 1 1 d .
C1 C 0.68312(16) 0.0696(7) 0.9698(3) 0.0456(12) Uani 1 1 d .
C2 C 0.73575(17) 0.0427(7) 1.0495(3) 0.0476(12) Uani 1 1 d .
C3 C 0.76176(17) 0.0063(7) 1.0398(3) 0.0480(12) Uani 1 1 d .
C4 C 0.73542(17) -0.0092(7) 0.9498(3) 0.0463(12) Uani 1 1 d .
C5 C 0.68562(18) 0.0108(8) 0.8802(3) 0.0557(14) Uani 1 1 d .
H5 H 0.6669 -0.0040 0.8204 0.067 Uiso 1 1 calc R
C6 C 0.75776(17) -0.0441(7) 0.9296(3) 0.0471(12) Uani 1 1 d .
C7 C 0.73046(19) -0.0245(8) 0.8404(4) 0.0649(16) Uani 1 1 d .
H7 H 0.6976 0.0121 0.7928 0.078 Uiso 1 1 calc R
C8 C 0.7505(2) -0.0572(9) 0.8206(4) 0.0700(17) Uani 1 1 d .
H8 H 0.7312 -0.0427 0.7603 0.084 Uiso 1 1 calc R
C9 C 0.79951(19) -0.1120(8) 0.8902(4) 0.0555(13) Uani 1 1 d .
C10 C 0.82744(18) -0.1289(7) 0.9797(4) 0.0566(14) Uani 1 1 d .
H10 H 0.8605 -0.1624 1.0275 0.068 Uiso 1 1 calc R
C11 C 0.80686(17) -0.0969(8) 0.9985(3) 0.0560(14) Uani 1 1 d .
H11 H 0.8262 -0.1108 1.0589 0.067 Uiso 1 1 calc R
C12 C 0.8209(2) -0.1431(9) 0.8701(4) 0.0646(16) Uani 1 1 d .
C13 C 0.65344(16) 0.1160(7) 0.9723(3) 0.0481(12) Uani 1 1 d .
C14 C 0.67058(18) 0.1266(8) 1.0515(3) 0.0568(14) Uani 1 1 d .
H14 H 0.7034 0.0974 1.1085 0.068 Uiso 1 1 calc R
C15 C 0.64074(18) 0.1786(8) 1.0485(3) 0.0598(15) Uani 1 1 d .
H15 H 0.6534 0.1809 1.1030 0.072 Uiso 1 1 calc R
C16 C 0.59131(18) 0.2283(8) 0.9647(3) 0.0565(14) Uani 1 1 d .
C17 C 0.57417(17) 0.2182(9) 0.8860(3) 0.0640(16) Uani 1 1 d .
H17 H 0.5416 0.2506 0.8292 0.077 Uiso 1 1 calc R
C18 C 0.60402(18) 0.1615(8) 0.8894(4) 0.0624(16) Uani 1 1 d .
H18 H 0.5908 0.1531 0.8345 0.075 Uiso 1 1 calc R
C19 C 0.52204(18) 0.4236(9) 0.8896(3) 0.0571(14) Uani 1 1 d .
C20 C 0.5329(2) 0.5993(10) 0.8847(4) 0.0759(18) Uani 1 1 d .
H20 H 0.5655 0.6311 0.9270 0.091 Uiso 1 1 calc R
C21 C 0.4960(3) 0.7303(10) 0.8177(4) 0.085(2) Uani 1 1 d .
H21 H 0.5037 0.8498 0.8150 0.102 Uiso 1 1 calc R
C22 C 0.4478(3) 0.6816(11) 0.7549(4) 0.085(2) Uani 1 1 d .
H22 H 0.4227 0.7685 0.7094 0.102 Uiso 1 1 calc R
C23 C 0.4367(2) 0.5069(11) 0.7593(4) 0.081(2) Uani 1 1 d .
H23 H 0.4041 0.4746 0.7165 0.097 Uiso 1 1 calc R
C24 C 0.47374(19) 0.3775(9) 0.8270(4) 0.0654(16) Uani 1 1 d .
H24 H 0.4660 0.2590 0.8303 0.079 Uiso 1 1 calc R
C25 C 0.56406(18) 0.2147(9) 1.0191(3) 0.0561(14) Uani 1 1 d .
C26 C 0.5531(2) 0.3335(10) 1.0457(4) 0.0758(18) Uani 1 1 d .
H26 H 0.5449 0.4611 1.0274 0.091 Uiso 1 1 calc R
C27 C 0.5544(2) 0.2596(12) 1.0999(4) 0.092(2) Uani 1 1 d .
H27 H 0.5462 0.3384 1.1166 0.111 Uiso 1 1 calc R
C28 C 0.5673(2) 0.0738(13) 1.1294(4) 0.090(2) Uani 1 1 d .
H28 H 0.5682 0.0266 1.1660 0.108 Uiso 1 1 calc R
C29 C 0.5789(2) -0.0409(11) 1.1043(4) 0.086(2) Uani 1 1 d .
H29 H 0.5886 -0.1666 1.1253 0.103 Uiso 1 1 calc R
C30 C 0.5764(2) 0.0271(9) 1.0476(4) 0.0694(17) Uani 1 1 d .
H30 H 0.5831 -0.0543 1.0288 0.083 Uiso 1 1 calc R

loop_
_atom_site_aniso_label
_atom_site_aniso_U_11
_atom_site_aniso_U_22
_atom_site_aniso_U_33
_atom_site_aniso_U_23
_atom_site_aniso_U_13
_atom_site_aniso_U_12
S1 0.0443(8) 0.1089(14) 0.0456(8) -0.0030(8) 0.0336(7) 0.0038(8)
N1 0.045(2) 0.076(3) 0.045(2) -0.003(2) 0.034(2) 0.002(2)
N2 0.041(2) 0.083(3) 0.039(2) 0.000(2) 0.030(2) 0.004(2)
N3 0.048(2) 0.070(3) 0.050(2) 0.002(2) 0.040(2) 0.004(2)
N4 0.055(3) 0.085(4) 0.055(3) 0.020(2) 0.047(2) 0.021(2)
N5 0.091(4) 0.129(5) 0.072(3) 0.009(3) 0.070(3) 0.017(4)
C1 0.040(2) 0.046(3) 0.041(3) 0.000(2) 0.030(2) -0.001(2)
C2 0.047(3) 0.041(3) 0.052(3) -0.002(2) 0.039(3) -0.003(2)
C3 0.042(2) 0.043(3) 0.051(3) 0.000(2) 0.036(2) 0.000(2)
C4 0.045(3) 0.048(3) 0.044(3) -0.003(2) 0.035(2) -0.002(2)
C5 0.048(3) 0.072(4) 0.045(3) -0.006(3) 0.037(3) -0.002(3)
C6 0.048(3) 0.045(3) 0.047(3) -0.006(2) 0.038(3) -0.002(2)
C7 0.048(3) 0.084(5) 0.050(3) 0.000(3) 0.037(3) 0.006(3)
C8 0.066(4) 0.096(5) 0.053(3) -0.003(3) 0.049(3) 0.008(3)
C9 0.060(3) 0.060(4) 0.057(3) -0.011(3) 0.050(3) -0.007(3)
C10 0.047(3) 0.061(4) 0.059(3) 0.002(3) 0.043(3) 0.002(3)
C11 0.046(3) 0.072(4) 0.048(3) -0.002(3) 0.038(3) 0.000(3)
C12 0.062(3) 0.082(5) 0.052(3) 0.001(3) 0.047(3) 0.004(3)
C13 0.043(3) 0.055(3) 0.043(3) -0.001(2) 0.034(2) 0.002(2)
C14 0.044(3) 0.074(4) 0.044(3) 0.012(3) 0.034(3) 0.014(3)
C15 0.050(3) 0.083(4) 0.047(3) 0.008(3) 0.040(3) 0.005(3)
C16 0.050(3) 0.067(4) 0.052(3) -0.001(3) 0.042(3) 0.002(3)
C17 0.044(3) 0.091(5) 0.042(3) 0.009(3) 0.032(3) 0.019(3)
C18 0.051(3) 0.084(4) 0.052(3) 0.005(3) 0.042(3) 0.012(3)
C19 0.045(3) 0.083(4) 0.045(3) 0.007(3) 0.037(3) 0.010(3)
C20 0.067(4) 0.089(5) 0.073(4) 0.011(4) 0.057(4) 0.006(4)
C21 0.095(5) 0.073(5) 0.078(4) 0.023(4) 0.069(4) 0.024(4)
C22 0.075(5) 0.104(6) 0.053(4) 0.023(4) 0.047(4) 0.047(4)
C23 0.049(3) 0.113(6) 0.048(3) 0.002(4) 0.032(3) 0.021(4)
C24 0.059(3) 0.079(4) 0.058(3) -0.003(3) 0.047(3) 0.000(3)
C25 0.050(3) 0.071(4) 0.048(3) 0.007(3) 0.039(3) 0.011(3)
C26 0.081(4) 0.087(5) 0.065(4) 0.009(4) 0.060(4) 0.017(4)
C27 0.087(5) 0.135(7) 0.072(4) 0.013(5) 0.068(4) 0.019(5)
C28 0.071(4) 0.154(8) 0.063(4) 0.015(5) 0.058(4) 0.008(5)
C29 0.073(4) 0.107(6) 0.074(4) 0.023(4) 0.058(4) 0.007(4)
C30 0.066(4) 0.084(5) 0.063(4) 0.005(3) 0.053(3) 0.008(3)

loop_
_atom_type_symbol
_atom_type_description
_atom_type_scat_dispersion_real
_atom_type_scat_dispersion_imag
_atom_type_scat_source
C C 0.0181 0.0091 'International Tables Vol C Tables 4.2.6.8 and 6.1.1.4'
H H 0.0000 0.0000 'International Tables Vol C Tables 4.2.6.8 and 6.1.1.4'
N N 0.0311 0.0180 'International Tables Vol C Tables 4.2.6.8 and 6.1.1.4'
S S 0.3331 0.5567 'International Tables Vol C Tables 4.2.6.8 and 6.1.1.4'

loop_
_geom_angle_atom_site_label_1
_geom_angle_atom_site_label_2
_geom_angle_atom_site_label_3
_geom_angle
N1 S1 N2 101.2(3)
C2 N1 S1 106.4(4)
C3 N2 S1 106.4(4)
C1 N3 C5 120.9(4)
C16 N4 C25 122.2(4)
C16 N4 C19 119.0(4)
C25 N4 C19 118.7(4)
N3 C1 C2 116.6(5)
N3 C1 C13 117.9(4)
C2 C1 C13 125.5(4)
N1 C2 C3 113.4(4)
N1 C2 C1 125.4(5)
C3 C2 C1 121.3(5)
N2 C3 C4 127.6(5)
N2 C3 C2 112.6(4)
C4 C3 C2 119.8(5)
C5 C4 C3 113.2(5)
C5 C4 C6 121.3(4)
C3 C4 C6 125.5(4)
N3 C5 C4 128.1(5)
C11 C6 C7 116.8(5)
C11 C6 C4 121.8(4)
C7 C6 C4 121.5(5)
C8 C7 C6 122.1(5)
C7 C8 C9 120.4(5)
C10 C9 C8 118.3(5)
C10 C9 C12 121.2(5)
C8 C9 C12 120.5(5)
C11 C10 C9 120.8(5)
C10 C11 C6 121.7(5)
N5 C12 C9 178.9(7)
C14 C13 C18 116.0(5)
C14 C13 C1 125.6(5)
C18 C13 C1 118.3(4)
C15 C14 C13 122.1(5)
C14 C15 C16 121.1(5)
C17 C16 N4 120.6(5)
C17 C16 C15 117.0(5)
N4 C16 C15 122.4(5)
C18 C17 C16 121.5(5)
C17 C18 C13 122.3(5)
C20 C19 C24 119.4(6)
C20 C19 N4 120.6(5)
C24 C19 N4 120.0(6)
C19 C20 C21 120.8(6)
C22 C21 C20 119.2(7)
C23 C22 C21 120.2(6)
C22 C23 C24 120.4(6)
C19 C24 C23 120.0(6)
C30 C25 C26 119.4(5)
C30 C25 N4 121.9(5)
C26 C25 N4 118.6(5)
C25 C26 C27 119.0(7)
C28 C27 C26 121.6(7)
C29 C28 C27 118.9(7)
C28 C29 C30 120.8(7)
C25 C30 C29 120.1(6)

loop_
_geom_bond_atom_site_label_1
_geom_bond_atom_site_label_2
_geom_bond_distance
S1 N1 1.603(5)
S1 N2 1.614(4)
N1 C2 1.358(6)
N2 C3 1.360(7)
N3 C1 1.329(6)
N3 C5 1.354(6)
N4 C16 1.400(6)
N4 C25 1.425(6)
N4 C19 1.432(7)
N5 C12 1.136(6)
C1 C2 1.441(7)
C1 C13 1.459(6)
C2 C3 1.425(6)
C3 C4 1.425(7)
C4 C5 1.367(7)
C4 C6 1.485(6)
C6 C11 1.390(7)
C6 C7 1.394(7)
C7 C8 1.369(7)
C8 C9 1.390(7)
C9 C10 1.388(7)
C9 C12 1.433(7)
C10 C11 1.371(6)
C13 C14 1.390(6)
C13 C18 1.392(7)
C14 C15 1.369(6)
C15 C16 1.402(8)
C16 C17 1.378(7)
C17 C18 1.370(6)
C19 C20 1.367(8)
C19 C24 1.376(7)
C20 C21 1.384(8)
C21 C22 1.377(9)
C22 C23 1.361(9)
C23 C24 1.381(8)
C25 C30 1.374(7)
C25 C26 1.384(7)
C26 C27 1.385(8)
C27 C28 1.367(9)
C28 C29 1.359(9)
C29 C30 1.387(8)
